data_7050169
loop_
_publ_author_name
'Drew, Michael G. B.'
'Tocher, Derek A.'
'Chowdhury, Kiranmoy'
'Chowdhury, Shubhamoy'
'Datta, Dipankar'

_publ_section_title
;
 Zinc(ii) mediated synthesis of an N-substituted 2-(2-pyridyl)imidazole
 from a 1,2-diketone and 2-(aminomethyl)pyridine and its ligational
 behaviour
;
_journal_issue 2
_journal_name_full 'New Journal of Chemistry'
_journal_page_first 323
_journal_paper_doi 10.1039/b308294f
_journal_volume 28
_journal_year 2004
_chemical_formula_sum 'C52.5 H42 Cl3 N8 O8.5 Zn'
_chemical_formula_weight 1092.66
_chemical_name_systematic
;
?
;
_space_group_IT_number 92
_symmetry_cell_setting tetragonal
_symmetry_space_group_name_Hall 'P 4abw 2nw'
_symmetry_space_group_name_H-M 'P 41 21 2'
_atom_sites_solution_hydrogens geom
_atom_sites_solution_primary direct
_atom_sites_solution_secondary difmap
_audit_creation_method SHELXL-97
_cell_angle_alpha 90.00
_cell_angle_beta 90.00
_cell_angle_gamma 90.00
_cell_formula_units_Z 8
_cell_length_a 16.513(18)
_cell_length_b 16.513(18)
_cell_length_c 39.02(4)
_cell_measurement_temperature 293(2)
_cell_volume 10640(2)
_computing_cell_refinement XDS
_computing_data_collection 'XDS (Kabsch, 1991)'
_computing_data_reduction XDS
_computing_molecular_graphics PLATON(Spek,1994)
_computing_structure_refinement 'SHELXL-93 (Sheldrick, 1993)'
_computing_structure_solution 'SHELXS-86 (Sheldrick, 1990)'
_diffrn_ambient_temperature 293(2)
_diffrn_measured_fraction_theta_full 0.956
_diffrn_measured_fraction_theta_max 0.956
_diffrn_measurement_device 'Marresearch Image Plate'
_diffrn_measurement_method '95 frames at 2 intervals, counting time 5 min.'
_diffrn_radiation_monochromator graphite
_diffrn_radiation_source 'fine-focus sealed tube'
_diffrn_radiation_type MoK\a
_diffrn_radiation_wavelength 0.71073
_diffrn_reflns_av_R_equivalents 0.1285
_diffrn_reflns_av_sigmaI/netI 0.0744
_diffrn_reflns_limit_h_max 16
_diffrn_reflns_limit_h_min -16
_diffrn_reflns_limit_k_max 11
_diffrn_reflns_limit_k_min -16
_diffrn_reflns_limit_l_max 35
_diffrn_reflns_limit_l_min -37
_diffrn_reflns_number 25096
_diffrn_reflns_theta_full 20.91
_diffrn_reflns_theta_max 20.91
_diffrn_reflns_theta_min 1.34
_exptl_absorpt_coefficient_mu 0.673
_exptl_absorpt_correction_type none
_exptl_crystal_density_diffrn 1.364
_exptl_crystal_density_method 'not measured'
_exptl_crystal_F_000 4496
_refine_diff_density_max 0.618
_refine_diff_density_min -0.512
_refine_diff_density_rms 0.113
_refine_ls_abs_structure_details 'Flack H D (1983), Acta Cryst. A39, 876-881'
_refine_ls_abs_structure_Flack 0.07(5)
_refine_ls_extinction_method none
_refine_ls_goodness_of_fit_ref 1.243
_refine_ls_hydrogen_treatment mixed
_refine_ls_matrix_type full
_refine_ls_number_parameters 341
_refine_ls_number_reflns 5426
_refine_ls_number_restraints 19
_refine_ls_restrained_S_all 1.250
_refine_ls_R_factor_all 0.1336
_refine_ls_R_factor_gt 0.1177
_refine_ls_shift/su_max 0.002
_refine_ls_shift/su_mean 0.000
_refine_ls_structure_factor_coef Fsqd
_refine_ls_weighting_details 'w=1/[\s^2^(Fo^2^)+(0.0162P)^2^+129.6492P] where P=(Fo^2^+2Fc^2^)/3'
_refine_ls_weighting_scheme calc
_refine_ls_wR_factor_gt 0.2299
_refine_ls_wR_factor_ref 0.2402
_reflns_number_gt 4806
_reflns_number_total 5426
_reflns_threshold_expression >2sigma(I)
_cod_data_source_file b308294f.txt
_cod_data_source_block '[Zn(L')2](ClO4)2.1/2H2O.1/2CH2Cl2_(2)'
_cod_depositor_comments
;
The following automatic conversions were performed:

'_refine_ls_weighting_scheme' value 'calc
w=1/[\s^2^(Fo^2^)+(0.0162P)^2^+129.6492P] where P=(Fo^2^+2Fc^2^)/3'
was changed to 'calc'. New tag '_refine_ls_weighting_details' was
created. The value of the new tag was set to
'w=1/[\s^2^(Fo^2^)+(0.0162P)^2^+129.6492P] where P=(Fo^2^+2Fc^2^)/3'.

Automatic conversion script
Id: cif_fix_values 3143 2015-03-26 13:38:13Z robertas 
;
_cod_original_cell_volume 10640(20)
_cod_original_sg_symbol_H-M P41212
_cod_original_formula_sum 'C52.50 H42 Cl3 N8 O8.50 Zn'
_cod_database_code 7050169

loop_
_symmetry_equiv_pos_as_xyz
'x, y, z'
'-x, -y, z+1/2'
'-y+1/2, x+1/2, z+1/4'
'y+1/2, -x+1/2, z+3/4'
'y, x, -z'
'-y, -x, -z+1/2'
'-x+1/2, y+1/2, -z+1/4'
'x+1/2, -y+1/2, -z+3/4'

loop_
_atom_site_label
_atom_site_type_symbol
_atom_site_fract_x
_atom_site_fract_y
_atom_site_fract_z
_atom_site_U_iso_or_equiv
_atom_site_adp_type
_atom_site_occupancy
_atom_site_calc_flag
_atom_site_refinement_flags
_atom_site_disorder_assembly
_atom_site_disorder_group
Zn1 Zn 0.21563(10) 0.84227(10) 0.09700(4) 0.0287(4) Uani 1 d . . .
N11 N 0.2617(7) 0.7622(7) 0.0592(3) 0.039(3) Uiso 1 d . . .
C12 C 0.3419(10) 0.7553(9) 0.0514(4) 0.040(4) Uiso 1 d . . .
H12 H 0.3806 0.7823 0.0644 0.048 Uiso 1 calc R . .
C13 C 0.3655(10) 0.7068(10) 0.0234(4) 0.046(4) Uiso 1 d . . .
H13 H 0.4196 0.7048 0.0169 0.055 Uiso 1 calc R . .
C14 C 0.3097(10) 0.6634(11) 0.0060(4) 0.051(5) Uiso 1 d . . .
H14 H 0.3254 0.6275 -0.0111 0.061 Uiso 1 calc R . .
C15 C 0.2273(10) 0.6732(9) 0.0142(4) 0.042(4) Uiso 1 d . . .
H15 H 0.1883 0.6456 0.0016 0.051 Uiso 1 calc R . .
C16 C 0.2034(8) 0.7235(8) 0.0410(3) 0.027(3) Uiso 1 d . . .
N23 N 0.0480(7) 0.7170(7) 0.0396(3) 0.032(3) Uiso 1 d . . .
C24 C -0.0091(10) 0.7562(10) 0.0574(4) 0.042(4) Uiso 1 d . . .
C25 C 0.0286(9) 0.8074(9) 0.0797(4) 0.033(4) Uiso 1 d . . .
C26 C 0.1211(10) 0.7431(10) 0.0519(4) 0.039(4) Uiso 1 d . . .
N21 N 0.1087(7) 0.7985(8) 0.0763(3) 0.040(3) Uiso 1 d . . .
C31 C -0.1028(11) 0.7461(11) 0.0522(5) 0.059(5) Uiso 1 d . . .
C32 C -0.1484(11) 0.8123(11) 0.0437(4) 0.058(5) Uiso 1 d . . .
H32 H -0.1225 0.8617 0.0404 0.069 Uiso 1 calc R . .
C33 C -0.2348(12) 0.8085(13) 0.0397(5) 0.073(6) Uiso 1 d . . .
H33 H -0.2663 0.8538 0.0349 0.088 Uiso 1 calc R . .
C34 C -0.2677(15) 0.7310(14) 0.0436(5) 0.087(7) Uiso 1 d . . .
H34 H -0.3230 0.7250 0.0400 0.104 Uiso 1 calc R . .
C35 C -0.2269(14) 0.6668(15) 0.0519(5) 0.088(7) Uiso 1 d . . .
H35 H -0.2534 0.6179 0.0556 0.105 Uiso 1 calc R . .
C36 C -0.1402(12) 0.6720(12) 0.0553(5) 0.067(6) Uiso 1 d . . .
H36 H -0.1098 0.6256 0.0595 0.080 Uiso 1 calc R . .
C41 C -0.0144(10) 0.8663(9) 0.1042(4) 0.041(4) Uiso 1 d . . .
C42 C -0.0017(11) 0.9474(11) 0.1012(5) 0.062(5) Uiso 1 d . . .
H42 H 0.0336 0.9686 0.0849 0.075 Uiso 1 calc R . .
C43 C -0.0463(14) 0.9990(15) 0.1247(6) 0.091(7) Uiso 1 d . . .
H43 H -0.0408 1.0550 0.1236 0.109 Uiso 1 calc R . .
C44 C -0.0930(14) 0.9667(15) 0.1470(6) 0.093(7) Uiso 1 d . . .
H44 H -0.1203 1.0020 0.1615 0.111 Uiso 1 calc R . .
C45 C -0.1071(15) 0.8880(15) 0.1517(7) 0.102(8) Uiso 1 d . . .
H45 H -0.1412 0.8691 0.1688 0.122 Uiso 1 calc R . .
C46 C -0.0661(11) 0.8343(13) 0.1286(5) 0.067(6) Uiso 1 d . . .
H46 H -0.0743 0.7786 0.1300 0.081 Uiso 1 calc R . .
C51 C 0.0337(11) 0.6579(11) 0.0120(4) 0.056(5) Uiso 1 d . . .
H51A H 0.0697 0.6121 0.0151 0.068 Uiso 1 calc R . .
H51B H -0.0216 0.6382 0.0135 0.068 Uiso 1 calc R . .
C52 C 0.0466(12) 0.6922(12) -0.0215(5) 0.065(5) Uiso 1 d . . .
N53 N 0.0624(12) 0.6323(12) -0.0459(5) 0.101(6) Uiso 1 d . . .
C54 C 0.0767(17) 0.661(2) -0.0775(8) 0.135(10) Uiso 1 d . . .
H54 H 0.0909 0.6244 -0.0945 0.162 Uiso 1 calc R . .
C55 C 0.0716(18) 0.7418(19) -0.0863(8) 0.139(11) Uiso 1 d . . .
H55 H 0.0755 0.7573 -0.1091 0.166 Uiso 1 calc R . .
C56 C 0.0610(17) 0.7978(19) -0.0619(7) 0.126(10) Uiso 1 d . . .
H56 H 0.0619 0.8528 -0.0670 0.151 Uiso 1 calc R . .
C57 C 0.0491(13) 0.7713(14) -0.0300(6) 0.082(6) Uiso 1 d . . .
H57 H 0.0421 0.8095 -0.0127 0.098 Uiso 1 calc R . .
N101 N 0.3273(7) 0.4142(7) 0.1122(3) 0.029(3) Uiso 1 d . . .
C102 C 0.3133(8) 0.4968(8) 0.1147(3) 0.022(3) Uiso 1 d . . .
C103 C 0.3471(10) 0.5527(10) 0.0932(4) 0.050(4) Uiso 1 d . . .
H103 H 0.3384 0.6080 0.0958 0.060 Uiso 1 calc R . .
C104 C 0.3948(9) 0.5218(10) 0.0673(4) 0.040(4) Uiso 1 d . . .
H104 H 0.4199 0.5580 0.0524 0.049 Uiso 1 calc R . .
C105 C 0.4070(10) 0.4419(10) 0.0625(4) 0.047(5) Uiso 1 d . . .
H105 H 0.4371 0.4224 0.0441 0.057 Uiso 1 calc R . .
C106 C 0.3727(8) 0.3908(8) 0.0861(3) 0.025(4) Uiso 1 d . . .
H106 H 0.3821 0.3356 0.0836 0.030 Uiso 1 calc R . .
N81 N 0.3001(7) 0.7901(7) 0.1341(3) 0.031(3) Uiso 1 d . . .
C82 C 0.2978(8) 0.7152(8) 0.1484(3) 0.030(4) Uiso 1 d . . .
C83 C 0.3550(10) 0.6931(10) 0.1717(4) 0.051(5) Uiso 1 d . . .
H83 H 0.3519 0.6426 0.1822 0.061 Uiso 1 calc R . .
C84 C 0.4182(12) 0.7457(12) 0.1801(5) 0.071(6) Uiso 1 d . . .
H84 H 0.4592 0.7300 0.1950 0.085 Uiso 1 calc R . .
C85 C 0.4177(11) 0.8232(11) 0.1653(4) 0.057(5) Uiso 1 d . . .
H85 H 0.4578 0.8607 0.1707 0.068 Uiso 1 calc R . .
C86 C 0.3580(11) 0.8421(12) 0.1431(4) 0.059(5) Uiso 1 d . . .
H86 H 0.3572 0.8939 0.1337 0.071 Uiso 1 calc R . .
N91 N 0.2498(7) 0.4554(7) 0.1692(3) 0.027(3) Uiso 1 d . . .
C92 C 0.2651(8) 0.5130(8) 0.1456(3) 0.030(4) Uiso 1 d . . .
N93 N 0.2261(7) 0.5849(7) 0.1552(3) 0.034(3) Uiso 1 d . . .
C94 C 0.1888(9) 0.5712(9) 0.1862(3) 0.032(4) Uiso 1 d . . .
C95 C 0.2023(9) 0.4914(9) 0.1942(4) 0.035(4) Uiso 1 d . . .
C87 C 0.2264(9) 0.6619(9) 0.1383(4) 0.033(4) Uiso 1 d . . .
H87A H 0.1765 0.6901 0.1438 0.040 Uiso 1 calc R . .
H87B H 0.2275 0.6532 0.1138 0.040 Uiso 1 calc R . .
C111 C 0.1765(9) 0.4469(10) 0.2261(4) 0.041(4) Uiso 1 d . . .
C112 C 0.2336(11) 0.4095(10) 0.2461(4) 0.047(4) Uiso 1 d . . .
H112 H 0.2880 0.4101 0.2398 0.056 Uiso 1 calc R . .
C113 C 0.2083(14) 0.3699(12) 0.2767(5) 0.076(6) Uiso 1 d . . .
H113 H 0.2455 0.3444 0.2910 0.091 Uiso 1 calc R . .
C114 C 0.1311(14) 0.3704(13) 0.2841(6) 0.081(7) Uiso 1 d . . .
H114 H 0.1169 0.3455 0.3046 0.097 Uiso 1 calc R . .
C115 C 0.0699(15) 0.4018(13) 0.2662(6) 0.088(7) Uiso 1 d . . .
H115 H 0.0159 0.3957 0.2725 0.105 Uiso 1 calc R . .
C116 C 0.0963(11) 0.4487(11) 0.2344(4) 0.059(5) Uiso 1 d . . .
H116 H 0.0592 0.4773 0.2212 0.071 Uiso 1 calc R . .
C121 C 0.1426(10) 0.6344(9) 0.2062(4) 0.041(4) Uiso 1 d . . .
C122 C 0.0706(10) 0.6638(10) 0.1956(4) 0.050(5) Uiso 1 d . . .
H122 H 0.0497 0.6458 0.1749 0.060 Uiso 1 calc R . .
C123 C 0.0266(11) 0.7193(11) 0.2142(4) 0.056(5) Uiso 1 d . . .
H123 H -0.0234 0.7378 0.2065 0.067 Uiso 1 calc R . .
C124 C 0.0579(12) 0.7456(12) 0.2436(5) 0.067(6) Uiso 1 d . . .
H124 H 0.0301 0.7844 0.2563 0.081 Uiso 1 calc R . .
C125 C 0.1296(13) 0.7168(14) 0.2554(6) 0.091(7) Uiso 1 d . . .
H125 H 0.1476 0.7337 0.2769 0.109 Uiso 1 calc R . .
C126 C 0.1784(12) 0.6619(12) 0.2364(5) 0.068(6) Uiso 1 d . . .
H126 H 0.2297 0.6457 0.2434 0.081 Uiso 1 calc R . .
Cl1 Cl 0.5591(3) 0.5591(3) 0.0000 0.062(2) Uani 1 d S . .
O11 O 0.4760(12) 0.5609(12) -0.0119(5) 0.136(7) Uiso 1 d . . .
O12 O 0.6132(11) 0.5652(11) -0.0267(4) 0.113(6) Uiso 1 d . . .
Cl2 Cl 0.0461(3) 0.5487(3) 0.10356(12) 0.0589(13) Uani 1 d . . .
O21 O 0.0564(8) 0.5022(8) 0.1339(3) 0.071(4) Uiso 1 d . . .
O22 O 0.1215(9) 0.5486(8) 0.0844(3) 0.082(4) Uiso 1 d . . .
O23 O 0.0287(8) 0.6309(8) 0.1114(3) 0.081(4) Uiso 1 d . . .
O24 O -0.0165(10) 0.5150(10) 0.0840(4) 0.101(5) Uiso 1 d . . .
Cl3 Cl 0.0433(4) 0.0433(4) 0.0000 0.099(3) Uani 1 d SD . .
O31 O -0.0065(16) 0.0808(17) 0.0277(6) 0.115(11) Uiso 0.50 d PD . .
O33 O 0.019(2) 0.082(2) -0.0316(6) 0.181(19) Uiso 0.50 d PD . .
O34 O 0.1271(12) 0.069(2) 0.0081(9) 0.19(2) Uiso 0.50 d PD . .
O32 O 0.035(2) -0.0412(10) 0.0008(9) 0.19(2) Uiso 0.50 d PD . .
C71 C -0.104(2) 0.3709(15) 0.1444(8) 0.107(17) Uiso 0.50 d PD . .
Cl71 Cl -0.047(2) 0.330(3) 0.1779(9) 0.069(10) Uiso 0.17 d PD A 1
Cl72 Cl -0.147(3) 0.284(3) 0.1233(10) 0.115(15) Uiso 0.17 d PD A 1
Cl73 Cl -0.056(2) 0.361(2) 0.1859(7) 0.075(13) Uiso 0.17 d PD A 1
Cl74 Cl -0.099(4) 0.268(2) 0.1292(11) 0.134(18) Uiso 0.17 d PD A 1
Cl75 Cl -0.1870(19) 0.328(3) 0.1237(9) 0.093(12) Uiso 0.17 d PD A 1
Cl76 Cl -0.045(2) 0.292(3) 0.1604(16) 0.15(2) Uiso 0.17 d PD A 1
O100 O -0.049(2) 0.241(2) 0.1474(9) 0.102(11) Uiso 0.50 d P A 1

loop_
_atom_site_aniso_label
_atom_site_aniso_U_11
_atom_site_aniso_U_22
_atom_site_aniso_U_33
_atom_site_aniso_U_23
_atom_site_aniso_U_13
_atom_site_aniso_U_12
Zn1 0.0341(11) 0.0212(9) 0.0309(8) -0.0011(8) 0.0013(8) -0.0004(9)
Cl1 0.065(3) 0.065(3) 0.055(4) -0.029(3) 0.029(3) -0.005(4)
Cl2 0.082(4) 0.034(3) 0.061(3) -0.012(2) -0.018(3) 0.005(2)
Cl3 0.097(4) 0.097(4) 0.102(7) 0.002(4) -0.002(4) 0.019(6)

loop_
_atom_type_symbol
_atom_type_description
_atom_type_scat_dispersion_real
_atom_type_scat_dispersion_imag
_atom_type_scat_source
C C 0.0033 0.0016 'International Tables Vol C Tables 4.2.6.8 and 6.1.1.4'
H H 0.0000 0.0000 'International Tables Vol C Tables 4.2.6.8 and 6.1.1.4'
N N 0.0061 0.0033 'International Tables Vol C Tables 4.2.6.8 and 6.1.1.4'
O O 0.0106 0.0060 'International Tables Vol C Tables 4.2.6.8 and 6.1.1.4'
Zn Zn 0.2839 1.4301 'International Tables Vol C Tables 4.2.6.8 and 6.1.1.4'
Cl Cl 0.1484 0.1585 'International Tables Vol C Tables 4.2.6.8 and 6.1.1.4'

loop_
_geom_angle_atom_site_label_1
_geom_angle_atom_site_label_2
_geom_angle_atom_site_label_3
_geom_angle
_geom_angle_site_symmetry_1
_geom_angle_site_symmetry_3
_geom_angle_publ_flag
N91 Zn1 N21 115.7(5) 7 . ?
N91 Zn1 N101 79.2(4) 7 7 ?
N21 Zn1 N101 101.8(5) . 7 ?
N91 Zn1 N11 104.7(5) 7 . ?
N21 Zn1 N11 79.4(5) . . ?
N101 Zn1 N11 174.9(5) 7 . ?
N91 Zn1 N81 112.7(4) 7 . ?
N21 Zn1 N81 131.6(5) . . ?
N101 Zn1 N81 86.4(4) 7 . ?
N11 Zn1 N81 89.2(4) . . ?
C16 N11 C12 122.1(12) . . ?
C16 N11 Zn1 113.8(9) . . ?
C12 N11 Zn1 123.8(10) . . ?
N11 C12 C13 119.3(15) . . ?
C14 C13 C12 120.2(16) . . ?
C13 C14 C15 118.9(16) . . ?
C16 C15 C14 120.9(15) . . ?
N11 C16 C15 118.3(13) . . ?
N11 C16 C26 113.8(12) . . ?
C15 C16 C26 127.9(13) . . ?
C24 N23 C26 106.7(12) . . ?
C24 N23 C51 126.0(13) . . ?
C26 N23 C51 127.3(13) . . ?
N23 C24 C25 108.0(14) . . ?
N23 C24 C31 125.1(14) . . ?
C25 C24 C31 126.9(15) . . ?
N21 C25 C24 108.8(14) . . ?
N21 C25 C41 125.9(13) . . ?
C24 C25 C41 125.3(14) . . ?
N21 C26 N23 109.3(13) . . ?
N21 C26 C16 120.1(13) . . ?
N23 C26 C16 130.5(14) . . ?
C25 N21 C26 107.2(13) . . ?
C25 N21 Zn1 140.0(11) . . ?
C26 N21 Zn1 112.8(10) . . ?
C32 C31 C36 119.0(18) . . ?
C32 C31 C24 119.3(16) . . ?
C36 C31 C24 121.8(16) . . ?
C31 C32 C33 122.5(18) . . ?
C34 C33 C32 114(2) . . ?
C35 C34 C33 125(2) . . ?
C34 C35 C36 119(2) . . ?
C31 C36 C35 119(2) . . ?
C42 C41 C46 122.1(17) . . ?
C42 C41 C25 119.8(15) . . ?
C46 C41 C25 118.1(15) . . ?
C41 C42 C43 116.3(18) . . ?
C44 C43 C42 119(2) . . ?
C43 C44 C45 127(3) . . ?
C44 C45 C46 116(2) . . ?
C41 C46 C45 119(2) . . ?
C52 C51 N23 112.3(15) . . ?
C57 C52 N53 120.8(19) . . ?
C57 C52 C51 127.5(19) . . ?
N53 C52 C51 111.6(17) . . ?
C54 N53 C52 114(2) . . ?
N53 C54 C55 124(3) . . ?
C56 C55 C54 120(3) . . ?
C57 C56 C55 117(3) . . ?
C56 C57 C52 123(2) . . ?
C106 N101 C102 116.0(11) . . ?
C106 N101 Zn1 127.4(9) . 7_545 ?
C102 N101 Zn1 116.3(9) . 7_545 ?
C103 C102 N101 123.5(13) . . ?
C103 C102 C92 127.1(13) . . ?
N101 C102 C92 109.2(11) . . ?
C102 C103 C104 115.7(15) . . ?
C105 C104 C103 123.4(16) . . ?
C104 C105 C106 116.6(15) . . ?
N101 C106 C105 124.8(14) . . ?
C86 N81 C82 119.9(13) . . ?
C86 N81 Zn1 112.2(11) . . ?
C82 N81 Zn1 127.9(9) . . ?
N81 C82 C83 120.0(13) . . ?
N81 C82 C87 116.3(12) . . ?
C83 C82 C87 123.6(13) . . ?
C82 C83 C84 120.5(16) . . ?
C85 C84 C83 117.8(18) . . ?
C86 C85 C84 118.7(19) . . ?
N81 C86 C85 123.0(18) . . ?
C92 N91 C95 106.5(11) . . ?
C92 N91 Zn1 112.4(9) . 7_545 ?
C95 N91 Zn1 139.8(9) . 7_545 ?
N91 C92 N93 109.2(11) . . ?
N91 C92 C102 122.2(12) . . ?
N93 C92 C102 128.5(12) . . ?
C94 N93 C92 107.5(11) . . ?
C94 N93 C87 123.5(12) . . ?
C92 N93 C87 128.9(12) . . ?
C95 C94 N93 106.5(13) . . ?
C95 C94 C121 129.0(13) . . ?
N93 C94 C121 124.5(13) . . ?
C94 C95 N91 110.1(12) . . ?
C94 C95 C111 127.5(14) . . ?
N91 C95 C111 122.2(13) . . ?
N93 C87 C82 113.5(12) . . ?
C116 C111 C112 122.9(16) . . ?
C116 C111 C95 117.4(14) . . ?
C112 C111 C95 119.7(14) . . ?
C111 C112 C113 118.8(17) . . ?
C114 C113 C112 118(2) . . ?
C113 C114 C115 129(2) . . ?
C114 C115 C116 114(2) . . ?
C111 C116 C115 117.4(18) . . ?
C122 C121 C126 121.0(16) . . ?
C122 C121 C94 122.5(14) . . ?
C126 C121 C94 116.5(15) . . ?
C121 C122 C123 123.0(17) . . ?
C124 C123 C122 117.8(19) . . ?
C123 C124 C125 121(2) . . ?
C124 C125 C126 123(2) . . ?
C121 C126 C125 114.1(19) . . ?
O12 Cl1 O12 118.5(15) . 5 ?
O12 Cl1 O11 107.4(11) . 5 ?
O12 Cl1 O11 111.7(10) 5 5 ?
O12 Cl1 O11 111.7(11) . . ?
O12 Cl1 O11 107.4(11) 5 . ?
O11 Cl1 O11 98.2(16) 5 . ?
O24 Cl2 O21 109.1(9) . . ?
O24 Cl2 O23 110.4(9) . . ?
O21 Cl2 O23 111.1(8) . . ?
O24 Cl2 O22 110.5(9) . . ?
O21 Cl2 O22 109.0(8) . . ?
O23 Cl2 O22 106.7(8) . . ?
O32 Cl3 O32 79(3) 5 . ?
O32 Cl3 O33 76(2) 5 . ?
O32 Cl3 O33 115.6(15) . . ?
O32 Cl3 O33 115.6(15) 5 5 ?
O32 Cl3 O33 76(2) . 5 ?
O33 Cl3 O33 166(3) . 5 ?
O32 Cl3 O34 111.4(14) 5 5 ?
O32 Cl3 O34 164(2) . 5 ?
O33 Cl3 O34 59(2) . 5 ?
O33 Cl3 O34 108.2(14) 5 5 ?
O32 Cl3 O34 164(2) 5 . ?
O32 Cl3 O34 111.4(14) . . ?
O33 Cl3 O34 108.2(14) . . ?
O33 Cl3 O34 59(2) 5 . ?
O34 Cl3 O34 61(3) 5 . ?
O32 Cl3 O31 60.5(18) 5 . ?
O32 Cl3 O31 110.1(14) . . ?
O33 Cl3 O31 106.6(13) . . ?
O33 Cl3 O31 74.7(13) 5 . ?
O34 Cl3 O31 86(2) 5 . ?
O34 Cl3 O31 104.1(13) . . ?
O32 Cl3 O31 110.1(14) 5 5 ?
O32 Cl3 O31 60.5(18) . 5 ?
O33 Cl3 O31 74.7(13) . 5 ?
O33 Cl3 O31 106.6(13) 5 5 ?
O34 Cl3 O31 104.1(13) 5 5 ?
O34 Cl3 O31 86(2) . 5 ?
O31 Cl3 O31 169(2) . 5 ?
O32 O31 Cl3 56.6(12) 5 . ?
O32 O31 O33 95.3(19) 5 5 ?
Cl3 O31 O33 51.3(9) . 5 ?
O34 O33 Cl3 61.9(15) 5 . ?
O34 O33 O32 96.6(18) 5 5 ?
Cl3 O33 O32 51.2(13) . 5 ?
O34 O33 O31 93(2) 5 5 ?
Cl3 O33 O31 54.0(9) . 5 ?
O32 O33 O31 84.7(17) 5 5 ?
O33 O34 Cl3 59.2(11) 5 . ?
O33 O34 O34 107(2) 5 5 ?
Cl3 O34 O34 59.5(13) . 5 ?
Cl3 O32 O31 62.9(12) . 5 ?
Cl3 O32 O33 53.2(11) . 5 ?
O31 O32 O33 94.2(19) 5 5 ?
Cl3 O32 O32 50.4(14) . 5 ?
O31 O32 O32 93(2) 5 5 ?
O33 O32 O32 86.0(18) 5 5 ?
Cl76 C71 Cl75 107.9(15) . . ?
Cl76 C71 Cl72 77.9(19) . . ?
Cl75 C71 Cl72 32.4(17) . . ?
Cl76 C71 Cl74 52(2) . . ?
Cl75 C71 Cl74 60(2) . . ?
Cl72 C71 Cl74 27.9(19) . . ?
Cl76 C71 Cl71 30.6(19) . . ?
Cl75 C71 Cl71 128(2) . . ?
Cl72 C71 Cl71 104.1(14) . . ?
Cl74 C71 Cl71 81.6(17) . . ?
Cl76 C71 Cl73 51(2) . . ?
Cl75 C71 Cl73 136(3) . . ?
Cl72 C71 Cl73 120.5(19) . . ?
Cl74 C71 Cl73 100.7(13) . . ?
Cl71 C71 Cl73 19.9(15) . . ?
Cl76 Cl71 Cl73 160(4) . . ?
Cl76 Cl71 C71 74.3(17) . . ?
Cl73 Cl71 C71 86(3) . . ?
Cl76 Cl71 O100 9(4) . . ?
Cl73 Cl71 O100 164(4) . . ?
C71 Cl71 O100 79.9(18) . . ?
Cl76 Cl71 Cl74 28(2) . . ?
Cl73 Cl71 Cl74 134(3) . . ?
C71 Cl71 Cl74 50.1(11) . . ?
O100 Cl71 Cl74 30.5(15) . . ?
Cl75 Cl72 Cl74 147(3) . . ?
Cl75 Cl72 C71 70.7(17) . . ?
Cl74 Cl72 C71 76.3(18) . . ?
Cl75 Cl72 Cl76 117(2) . . ?
Cl74 Cl72 Cl76 32(3) . . ?
C71 Cl72 Cl76 50.0(11) . . ?
Cl71 Cl73 Cl76 12(2) . . ?
Cl71 Cl73 C71 74(2) . . ?
Cl76 Cl73 C71 62.4(12) . . ?
Cl72 Cl74 O100 157(7) . . ?
Cl72 Cl74 C71 76(2) . . ?
O100 Cl74 C71 102(3) . . ?
Cl72 Cl74 Cl76 131(4) . . ?
O100 Cl74 Cl76 40(2) . . ?
C71 Cl74 Cl76 62.0(13) . . ?
Cl72 Cl74 Cl75 17.6(17) . . ?
O100 Cl74 Cl75 150(4) . . ?
C71 Cl74 Cl75 58.2(14) . . ?
Cl76 Cl74 Cl75 115(2) . . ?
Cl72 Cl74 Cl71 115(3) . . ?
O100 Cl74 Cl71 55(2) . . ?
C71 Cl74 Cl71 48.3(9) . . ?
Cl76 Cl74 Cl71 15.9(16) . . ?
Cl75 Cl74 Cl71 99.0(18) . . ?
Cl72 Cl75 C71 76.9(16) . . ?
Cl72 Cl75 Cl74 15.4(15) . . ?
C71 Cl75 Cl74 61.5(12) . . ?
Cl71 Cl76 O100 162(8) . . ?
Cl71 Cl76 C71 75(2) . . ?
O100 Cl76 C71 115(4) . . ?
Cl71 Cl76 Cl73 7.9(16) . . ?
O100 Cl76 Cl73 165(6) . . ?
C71 Cl76 Cl73 67.1(17) . . ?
Cl71 Cl76 Cl74 137(3) . . ?
O100 Cl76 Cl74 49(3) . . ?
C71 Cl76 Cl74 65.7(14) . . ?
Cl73 Cl76 Cl74 129(2) . . ?
Cl71 Cl76 Cl72 119(3) . . ?
O100 Cl76 Cl72 64(3) . . ?
C71 Cl76 Cl72 52.1(11) . . ?
Cl73 Cl76 Cl72 112(2) . . ?
Cl74 Cl76 Cl72 17.2(19) . . ?
Cl74 O100 Cl76 91(4) . . ?
Cl74 O100 Cl71 95(3) . . ?
Cl76 O100 Cl71 9(4) . . ?

loop_
_geom_bond_atom_site_label_1
_geom_bond_atom_site_label_2
_geom_bond_distance
_geom_bond_site_symmetry_2
_geom_bond_publ_flag
Zn1 N91 2.053(11) 7 ?
Zn1 N21 2.072(12) . ?
Zn1 N101 2.110(11) 7 ?
Zn1 N11 2.121(12) . ?
Zn1 N81 2.186(11) . ?
N11 C16 1.356(17) . ?
N11 C12 1.364(19) . ?
C12 C13 1.41(2) . ?
C13 C14 1.35(2) . ?
C14 C15 1.41(2) . ?
C15 C16 1.391(19) . ?
C16 C26 1.46(2) . ?
N23 C24 1.339(19) . ?
N23 C26 1.369(18) . ?
N23 C51 1.472(19) . ?
C24 C25 1.36(2) . ?
C24 C31 1.57(2) . ?
C25 N21 1.338(18) . ?
C25 C41 1.54(2) . ?
C26 N21 1.336(18) . ?
C31 C32 1.37(2) . ?
C31 C36 1.38(3) . ?
C32 C33 1.44(3) . ?
C33 C34 1.40(3) . ?
C34 C35 1.30(3) . ?
C35 C36 1.44(3) . ?
C41 C42 1.36(2) . ?
C41 C46 1.38(2) . ?
C42 C43 1.45(3) . ?
C43 C44 1.28(3) . ?
C44 C45 1.33(3) . ?
C45 C46 1.43(3) . ?
C51 C52 1.44(2) . ?
C52 C57 1.35(3) . ?
C52 N53 1.40(2) . ?
N53 C54 1.34(3) . ?
C54 C55 1.38(4) . ?
C55 C56 1.34(3) . ?
C56 C57 1.33(3) . ?
N101 C106 1.321(16) . ?
N101 C102 1.388(17) . ?
N101 Zn1 2.110(11) 7_545 ?
C102 C103 1.37(2) . ?
C102 C92 1.469(19) . ?
C103 C104 1.38(2) . ?
C104 C105 1.35(2) . ?
C105 C106 1.37(2) . ?
N81 C86 1.33(2) . ?
N81 C82 1.356(17) . ?
C82 C83 1.362(19) . ?
C82 C87 1.523(19) . ?
C83 C84 1.40(2) . ?
C84 C85 1.40(2) . ?
C85 C86 1.35(2) . ?
N91 C92 1.346(17) . ?
N91 C95 1.387(18) . ?
N91 Zn1 2.053(11) 7_545 ?
C92 N93 1.402(18) . ?
N93 C94 1.377(17) . ?
N93 C87 1.431(18) . ?
C94 C95 1.37(2) . ?
C94 C121 1.51(2) . ?
C95 C111 1.51(2) . ?
C111 C116 1.36(2) . ?
C111 C112 1.37(2) . ?
C112 C113 1.42(2) . ?
C113 C114 1.31(3) . ?
C114 C115 1.33(3) . ?
C115 C116 1.52(3) . ?
C121 C122 1.35(2) . ?
C121 C126 1.39(2) . ?
C122 C123 1.38(2) . ?
C123 C124 1.33(2) . ?
C124 C125 1.36(3) . ?
C125 C126 1.42(3) . ?
Cl1 O12 1.376(17) . ?
Cl1 O12 1.376(17) 5 ?
Cl1 O11 1.450(19) 5 ?
Cl1 O11 1.450(19) . ?
Cl2 O24 1.401(17) . ?
Cl2 O21 1.423(13) . ?
Cl2 O23 1.421(14) . ?
Cl2 O22 1.452(14) . ?
Cl3 O32 1.401(16) 5 ?
Cl3 O32 1.401(16) . ?
Cl3 O33 1.440(16) . ?
Cl3 O33 1.441(16) 5 ?
Cl3 O34 1.479(16) 5 ?
Cl3 O34 1.479(16) . ?
Cl3 O31 1.494(15) . ?
Cl3 O31 1.494(15) 5 ?
O31 O32 1.46(4) 5 ?
O31 O33 1.78(3) 5 ?
O33 O34 1.44(5) 5 ?
O33 O32 1.74(4) 5 ?
O33 O31 1.78(3) 5 ?
O34 O33 1.44(5) 5 ?
O34 O34 1.50(6) 5 ?
O32 O31 1.46(4) 5 ?
O32 O33 1.74(4) 5 ?
O32 O32 1.79(6) 5 ?
C71 Cl76 1.740(19) . ?
C71 Cl75 1.737(19) . ?
C71 Cl72 1.793(19) . ?
C71 Cl74 1.80(2) . ?
C71 Cl71 1.746(19) . ?
C71 Cl73 1.810(19) . ?
Cl71 Cl76 0.92(6) . ?
Cl71 Cl73 0.62(5) . ?
Cl71 O100 1.89(5) . ?
Cl71 Cl74 2.31(4) . ?
Cl72 Cl75 0.99(5) . ?
Cl72 Cl74 0.87(6) . ?
Cl72 Cl76 2.22(4) . ?
Cl73 Cl76 1.52(6) . ?
Cl74 O100 1.18(5) . ?
Cl74 Cl76 1.56(6) . ?
Cl74 Cl75 1.77(6) . ?
Cl76 O100 0.99(6) . ?
